data_2219411
loop_
_publ_author_name
'Guo, Hong-Xu'
'Liang, Min'
'Lin, Bin'
'Wang, Qing-Hua'
'Li, Xi-Zhong'

_publ_section_title
;
 Bis(\m-biphenyl-2,2'-dicarboxylato)bis[(2,2'-bipyridine)copper(II)]
;
_journal_coeditor_code OM2255
_journal_issue 9
_journal_name_full 'Acta Crystallographica Section E'
_journal_page_first m1171
_journal_page_last m1172
_journal_paper_doi 10.1107/S160053680802583X
_journal_volume 64
_journal_year 2008
_chemical_formula_iupac '[Cu2 (C14 H8 O4)2 (C10 H8 N2)2]'
_chemical_formula_moiety 'C48 H32 Cu2 N4 O8'
_chemical_formula_sum 'C48 H32 Cu2 N4 O8'
_chemical_formula_weight 919.87
_chemical_name_systematic
;
Bis(\m-biphenyl-2,2'-dicarboxylato)bis[(2,2'-bipyridine)copper(II)]
;
_space_group_IT_number 14
_symmetry_cell_setting monoclinic
_symmetry_space_group_name_Hall '-P 2ybc'
_symmetry_space_group_name_H-M 'P 1 21/c 1'
_atom_sites_solution_hydrogens geom
_atom_sites_solution_primary direct
_atom_sites_solution_secondary difmap
_audit_creation_method SHELXL97
_cell_angle_alpha 90.00
_cell_angle_beta 122.16(2)
_cell_angle_gamma 90.00
_cell_formula_units_Z 2
_cell_length_a 11.234(2)
_cell_length_b 13.336(3)
_cell_length_c 15.431(6)
_cell_measurement_reflns_used 19150
_cell_measurement_temperature 293(2)
_cell_measurement_theta_max 27.44
_cell_measurement_theta_min 3.05
_cell_volume 1957.1(10)
_computing_cell_refinement 'SAINT (Siemens, 1994)'
_computing_data_collection 'SMART (Siemens, 1994)'
_computing_data_reduction 'SAINT (Siemens, 1994)'
_computing_molecular_graphics 'SHELXTL (Sheldrick, 2008)'
_computing_publication_material 'SHELXTL (Sheldrick, 2008)'
_computing_structure_refinement 'SHELXTL (Sheldrick, 2008)'
_computing_structure_solution 'SHELXTL (Sheldrick, 2008)'
_diffrn_ambient_temperature 293(2)
_diffrn_measured_fraction_theta_full 0.998
_diffrn_measured_fraction_theta_max 0.998
_diffrn_measurement_device_type 'Siemens SMART CCD area-detector'
_diffrn_measurement_method \w
_diffrn_radiation_monochromator graphite
_diffrn_radiation_source 'fine-focus sealed tube'
_diffrn_radiation_type MoK\a
_diffrn_radiation_wavelength 0.71073
_diffrn_reflns_av_R_equivalents 0.0457
_diffrn_reflns_av_sigmaI/netI 0.0330
_diffrn_reflns_limit_h_max 14
_diffrn_reflns_limit_h_min -14
_diffrn_reflns_limit_k_max 17
_diffrn_reflns_limit_k_min -17
_diffrn_reflns_limit_l_max 19
_diffrn_reflns_limit_l_min -18
_diffrn_reflns_number 18687
_diffrn_reflns_theta_full 27.44
_diffrn_reflns_theta_max 27.44
_diffrn_reflns_theta_min 3.05
_exptl_absorpt_coefficient_mu 1.152
_exptl_absorpt_correction_T_max 0.771
_exptl_absorpt_correction_T_min 0.708
_exptl_absorpt_correction_type multi-scan
_exptl_absorpt_process_details '(SADABS; Sheldrick, 1996)'
_exptl_crystal_colour blue
_exptl_crystal_density_diffrn 1.561
_exptl_crystal_density_method 'not measured'
_exptl_crystal_description block
_exptl_crystal_F_000 940
_exptl_crystal_size_max 0.40
_exptl_crystal_size_mid 0.26
_exptl_crystal_size_min 0.23
_refine_diff_density_max 0.294
_refine_diff_density_min -0.603
_refine_ls_extinction_method none
_refine_ls_goodness_of_fit_ref 1.035
_refine_ls_hydrogen_treatment constr
_refine_ls_matrix_type full
_refine_ls_number_parameters 280
_refine_ls_number_reflns 4472
_refine_ls_number_restraints 0
_refine_ls_restrained_S_all 1.035
_refine_ls_R_factor_all 0.0484
_refine_ls_R_factor_gt 0.0364
_refine_ls_shift/su_max 0.001
_refine_ls_shift/su_mean 0.000
_refine_ls_structure_factor_coef Fsqd
_refine_ls_weighting_details 'calc w = 1/[\s^2^(Fo^2^)+(0.08P)^2^] where P=(Fo^2^+2Fc^2^)/3'
_refine_ls_weighting_scheme calc
_refine_ls_wR_factor_gt 0.1094
_refine_ls_wR_factor_ref 0.1178
_reflns_number_gt 3708
_reflns_number_total 4472
_reflns_threshold_expression I>2\s(I)
_cod_data_source_file om2255.cif
_cod_data_source_block I
_cod_depositor_comments
;

2017-05-09
Formula fixed to be consistent with the Z value and the molecular structure
of the compound.                 miguel
;
_cod_original_formula_sum 'C96 H64 Cu4 N8 O16'
_cod_original_formula_weight 1839.75
_cod_original_cell_volume 1957.1(9)
_cod_original_sg_symbol_H-M 'P 21/c'
_cod_database_code 2219411
_cod_database_fobs_code 2219411

loop_
_symmetry_equiv_pos_as_xyz
'x, y, z'
'-x, y+1/2, -z+1/2'
'-x, -y, -z'
'x, -y-1/2, z-1/2'

loop_
_atom_site_type_symbol
_atom_site_label
_atom_site_fract_x
_atom_site_fract_y
_atom_site_fract_z
_atom_site_U_iso_or_equiv
_atom_site_adp_type
_atom_site_calc_flag
_atom_site_refinement_flags
_atom_site_occupancy
Cu Cu1 0.63909(3) -0.160660(19) -0.059678(18) 0.02914(12) Uani d . 1
O O1 0.70349(16) -0.04363(11) 0.03157(11) 0.0354(4) Uani d . 1
O O2 0.8638(2) -0.16096(12) 0.10287(15) 0.0530(5) Uani d . 1
O O3 0.62962(19) 0.15631(14) 0.16045(14) 0.0480(5) Uani d . 1
O O4 0.47467(16) 0.21452(12) 0.00754(11) 0.0374(4) Uani d . 1
N N1 0.68794(18) -0.10223(14) -0.15551(13) 0.0320(4) Uani d . 1
N N2 0.63566(18) -0.28542(14) -0.13069(14) 0.0331(4) Uani d . 1
C C1 0.7186(2) -0.00573(19) -0.15928(18) 0.0406(5) Uani d . 1
H H1A 0.7227 0.0390 -0.1115 0.049 Uiso calc R 1
C C2 0.7441(3) 0.0289(2) -0.2320(2) 0.0504(7) Uani d . 1
H H2A 0.7664 0.0959 -0.2327 0.060 Uiso calc R 1
C C3 0.7361(3) -0.0368(2) -0.3032(2) 0.0531(7) Uani d . 1
H H3A 0.7514 -0.0145 -0.3536 0.064 Uiso calc R 1
C C4 0.7051(3) -0.1367(2) -0.29961(19) 0.0462(6) Uani d . 1
H H4A 0.7002 -0.1823 -0.3470 0.055 Uiso calc R 1
C C5 0.6486(3) -0.3529(2) -0.2682(2) 0.0487(7) Uani d . 1
H H5A 0.6566 -0.3429 -0.3246 0.058 Uiso calc R 1
C C6 0.6319(3) -0.4472(2) -0.2420(3) 0.0585(8) Uani d . 1
H H6A 0.6296 -0.5022 -0.2800 0.070 Uiso calc R 1
C C7 0.6184(3) -0.4608(2) -0.1591(2) 0.0540(7) Uani d . 1
H H7A 0.6097 -0.5248 -0.1392 0.065 Uiso calc R 1
C C8 0.6181(3) -0.37789(19) -0.1068(2) 0.0444(6) Uani d . 1
H H8A 0.6053 -0.3865 -0.0525 0.053 Uiso calc R 1
C C9 0.6815(2) -0.16746(17) -0.22479(17) 0.0332(5) Uani d . 1
C C10 0.6534(2) -0.27237(17) -0.20994(17) 0.0337(5) Uani d . 1
C C11 0.8922(2) 0.08967(16) 0.20040(15) 0.0278(4) Uani d . 1
C C12 0.8946(2) -0.01519(16) 0.20175(15) 0.0281(4) Uani d . 1
C C13 0.9639(2) -0.06631(17) 0.29523(16) 0.0346(5) Uani d . 1
H H13A 0.9681 -0.1360 0.2959 0.042 Uiso calc R 1
C C14 1.0260(2) -0.0142(2) 0.38647(16) 0.0405(5) Uani d . 1
H H14A 1.0703 -0.0486 0.4484 0.049 Uiso calc R 1
C C15 1.0221(2) 0.0895(2) 0.38529(17) 0.0419(6) Uani d . 1
H H15A 1.0636 0.1249 0.4466 0.050 Uiso calc R 1
C C16 0.9568(2) 0.14064(17) 0.29350(18) 0.0365(5) Uani d . 1
H H16A 0.9559 0.2104 0.2937 0.044 Uiso calc R 1
C C17 0.8383(2) 0.14901(14) 0.10351(17) 0.0282(4) Uani d . 1
C C18 0.7102(2) 0.19898(15) 0.04996(16) 0.0292(4) Uani d . 1
C C19 0.6773(2) 0.25507(18) -0.03716(18) 0.0369(5) Uani d . 1
H H19A 0.5920 0.2890 -0.0727 0.044 Uiso calc R 1
C C20 0.7682(3) 0.26123(18) -0.07140(19) 0.0412(5) Uani d . 1
H H20A 0.7446 0.2991 -0.1290 0.049 Uiso calc R 1
C C21 0.8951(2) 0.21017(18) -0.01881(19) 0.0400(5) Uani d . 1
H H21A 0.9573 0.2131 -0.0412 0.048 Uiso calc R 1
C C22 0.9287(3) 0.15476(17) 0.06719(19) 0.0366(5) Uani d . 1
H H22A 1.0137 0.1204 0.1018 0.044 Uiso calc R 1
C C23 0.8187(2) -0.07766(15) 0.10614(16) 0.0300(4) Uani d . 1
C C24 0.5999(2) 0.18908(16) 0.07706(17) 0.0309(4) Uani d . 1

loop_
_atom_site_aniso_label
_atom_site_aniso_U_11
_atom_site_aniso_U_22
_atom_site_aniso_U_33
_atom_site_aniso_U_12
_atom_site_aniso_U_13
_atom_site_aniso_U_23
Cu1 0.03431(18) 0.02951(18) 0.02666(17) -0.00125(10) 0.01828(13) -0.00287(9)
O1 0.0386(8) 0.0330(8) 0.0287(8) 0.0015(7) 0.0138(7) -0.0053(6)
O2 0.0586(12) 0.0359(10) 0.0433(10) 0.0155(8) 0.0128(9) -0.0077(7)
O3 0.0446(10) 0.0630(12) 0.0467(11) 0.0160(8) 0.0313(9) 0.0260(8)
O4 0.0328(8) 0.0494(10) 0.0328(8) 0.0021(7) 0.0193(7) 0.0047(7)
N1 0.0321(9) 0.0371(10) 0.0286(9) -0.0026(8) 0.0174(8) -0.0026(8)
N2 0.0323(9) 0.0339(10) 0.0325(9) 0.0008(8) 0.0168(8) -0.0031(8)
C1 0.0441(13) 0.0396(13) 0.0410(13) -0.0049(11) 0.0247(11) 0.0004(10)
C2 0.0523(15) 0.0506(16) 0.0521(16) -0.0115(13) 0.0304(13) 0.0044(12)
C3 0.0485(15) 0.075(2) 0.0423(14) -0.0104(14) 0.0288(12) 0.0046(13)
C4 0.0412(13) 0.0684(17) 0.0339(12) -0.0086(12) 0.0233(11) -0.0095(12)
C5 0.0477(15) 0.0549(17) 0.0515(16) -0.0021(12) 0.0317(13) -0.0170(12)
C6 0.0578(17) 0.0476(16) 0.074(2) -0.0064(13) 0.0380(16) -0.0293(15)
C7 0.0522(16) 0.0322(13) 0.076(2) -0.0053(12) 0.0327(15) -0.0113(12)
C8 0.0475(14) 0.0354(13) 0.0500(15) -0.0028(11) 0.0259(12) -0.0028(11)
C9 0.0253(10) 0.0467(13) 0.0273(11) -0.0003(9) 0.0138(9) -0.0040(9)
C10 0.0268(10) 0.0414(13) 0.0313(11) -0.0001(9) 0.0144(9) -0.0076(9)
C11 0.0261(9) 0.0282(10) 0.0298(10) 0.0002(8) 0.0154(8) -0.0003(8)
C12 0.0282(10) 0.0304(11) 0.0269(10) 0.0008(8) 0.0154(8) 0.0001(8)
C13 0.0383(12) 0.0330(11) 0.0337(11) 0.0039(9) 0.0199(10) 0.0056(9)
C14 0.0416(13) 0.0515(14) 0.0261(11) 0.0053(11) 0.0166(10) 0.0062(10)
C15 0.0418(12) 0.0521(15) 0.0258(11) 0.0020(11) 0.0139(10) -0.0096(10)
C16 0.0386(12) 0.0322(11) 0.0365(12) 0.0003(9) 0.0184(10) -0.0055(9)
C17 0.0328(11) 0.0243(10) 0.0302(11) -0.0037(8) 0.0186(9) -0.0015(8)
C18 0.0345(11) 0.0242(10) 0.0320(11) -0.0024(9) 0.0198(9) 0.0004(8)
C19 0.0403(12) 0.0332(12) 0.0382(12) 0.0040(10) 0.0215(10) 0.0099(10)
C20 0.0530(14) 0.0362(12) 0.0422(13) -0.0049(11) 0.0305(11) 0.0083(10)
C21 0.0462(13) 0.0398(13) 0.0487(14) -0.0066(11) 0.0352(12) 0.0014(11)
C22 0.0339(12) 0.0389(13) 0.0394(13) -0.0010(9) 0.0211(10) 0.0007(9)
C23 0.0357(11) 0.0280(11) 0.0294(10) -0.0010(9) 0.0194(9) -0.0010(8)
C24 0.0346(11) 0.0257(10) 0.0360(11) 0.0013(9) 0.0211(9) 0.0030(9)

loop_
_atom_type_symbol
_atom_type_description
_atom_type_scat_dispersion_real
_atom_type_scat_dispersion_imag
_atom_type_scat_source
C C 0.0033 0.0016 'International Tables Vol C Tables 4.2.6.8 and 6.1.1.4'
H H 0.0000 0.0000 'International Tables Vol C Tables 4.2.6.8 and 6.1.1.4'
Cu Cu 0.3201 1.2651 'International Tables Vol C Tables 4.2.6.8 and 6.1.1.4'
N N 0.0061 0.0033 'International Tables Vol C Tables 4.2.6.8 and 6.1.1.4'
O O 0.0106 0.0060 'International Tables Vol C Tables 4.2.6.8 and 6.1.1.4'

loop_
_geom_angle_atom_site_label_1
_geom_angle_atom_site_label_2
_geom_angle_atom_site_label_3
_geom_angle_site_symmetry_1
_geom_angle_site_symmetry_3
_geom_angle
_geom_angle_publ_flag
O1 Cu1 O4 . 3_655 93.92(7) yes
O1 Cu1 N2 . . 162.77(7) yes
O4 Cu1 N2 3_655 . 95.38(8) yes
O1 Cu1 N1 . . 94.56(7) yes
O4 Cu1 N1 3_655 . 160.15(7) yes
N2 Cu1 N1 . . 81.35(8) yes
O1 Cu1 O2 . . 58.55(6) ?
O4 Cu1 O2 3_655 . 96.94(8) ?
N2 Cu1 O2 . . 105.83(7) ?
N1 Cu1 O2 . . 102.80(8) ?
O1 Cu1 C23 . . 29.83(6) ?
O4 Cu1 C23 3_655 . 95.07(7) ?
N2 Cu1 C23 . . 134.42(7) ?
N1 Cu1 C23 . . 101.19(7) ?
O2 Cu1 C23 . . 28.76(6) ?
O1 Cu1 O3 . 3_655 106.45(7) ?
O4 Cu1 O3 3_655 3_655 56.28(6) ?
N2 Cu1 O3 . 3_655 90.78(7) ?
N1 Cu1 O3 . 3_655 104.04(7) ?
O2 Cu1 O3 . 3_655 150.22(7) ?
C23 Cu1 O3 . 3_655 130.98(7) ?
O1 Cu1 C24 . 3_655 99.04(7) ?
O4 Cu1 C24 3_655 3_655 28.92(6) ?
N2 Cu1 C24 . 3_655 96.11(7) ?
N1 Cu1 C24 . 3_655 131.58(7) ?
O2 Cu1 C24 . 3_655 123.91(8) ?
C23 Cu1 C24 . 3_655 113.37(7) ?
O3 Cu1 C24 3_655 3_655 27.59(6) ?
C23 O1 Cu1 . . 100.02(13) ?
C23 O2 Cu1 . . 79.48(13) ?
C24 O3 Cu1 . 3_655 77.28(13) ?
C24 O4 Cu1 . 3_655 102.92(13) ?
C1 N1 C9 . . 119.4(2) ?
C1 N1 Cu1 . . 125.93(16) ?
C9 N1 Cu1 . . 114.61(15) ?
C8 N2 C10 . . 119.0(2) ?
C8 N2 Cu1 . . 125.93(17) ?
C10 N2 Cu1 . . 115.06(15) ?
N1 C1 C2 . . 121.8(2) ?
N1 C1 H1A . . 119.1 ?
C2 C1 H1A . . 119.1 ?
C3 C2 C1 . . 119.0(3) ?
C3 C2 H2A . . 120.5 ?
C1 C2 H2A . . 120.5 ?
C2 C3 C4 . . 119.5(2) ?
C2 C3 H3A . . 120.2 ?
C4 C3 H3A . . 120.2 ?
C9 C4 C3 . . 119.0(2) ?
C9 C4 H4A . . 120.5 ?
C3 C4 H4A . . 120.5 ?
C6 C5 C10 . . 119.1(3) ?
C6 C5 H5A . . 120.4 ?
C10 C5 H5A . . 120.4 ?
C5 C6 C7 . . 119.8(2) ?
C5 C6 H6A . . 120.1 ?
C7 C6 H6A . . 120.1 ?
C8 C7 C6 . . 118.5(3) ?
C8 C7 H7A . . 120.8 ?
C6 C7 H7A . . 120.8 ?
N2 C8 C7 . . 122.5(3) ?
N2 C8 H8A . . 118.8 ?
C7 C8 H8A . . 118.8 ?
N1 C9 C4 . . 121.3(2) ?
N1 C9 C10 . . 114.4(2) ?
C4 C9 C10 . . 124.3(2) ?
N2 C10 C5 . . 121.0(2) ?
N2 C10 C9 . . 114.12(19) ?
C5 C10 C9 . . 124.9(2) ?
C16 C11 C12 . . 118.49(19) ?
C16 C11 C17 . . 118.75(19) ?
C12 C11 C17 . . 122.34(18) ?
C11 C12 C13 . . 119.90(19) ?
C11 C12 C23 . . 122.91(18) ?
C13 C12 C23 . . 117.11(19) ?
C14 C13 C12 . . 120.5(2) ?
C14 C13 H13A . . 119.7 ?
C12 C13 H13A . . 119.7 ?
C13 C14 C15 . . 119.7(2) ?
C13 C14 H14A . . 120.2 ?
C15 C14 H14A . . 120.2 ?
C16 C15 C14 . . 120.2(2) ?
C16 C15 H15A . . 119.9 ?
C14 C15 H15A . . 119.9 ?
C15 C16 C11 . . 121.2(2) ?
C15 C16 H16A . . 119.4 ?
C11 C16 H16A . . 119.4 ?
C18 C17 C22 . . 118.57(19) ?
C18 C17 C11 . . 125.76(19) ?
C22 C17 C11 . . 115.66(19) ?
C17 C18 C19 . . 119.05(19) ?
C17 C18 C24 . . 122.42(19) ?
C19 C18 C24 . . 118.37(19) ?
C20 C19 C18 . . 121.8(2) ?
C20 C19 H19A . . 119.1 ?
C18 C19 H19A . . 119.1 ?
C19 C20 C21 . . 119.1(2) ?
C19 C20 H20A . . 120.4 ?
C21 C20 H20A . . 120.4 ?
C22 C21 C20 . . 119.6(2) ?
C22 C21 H21A . . 120.2 ?
C20 C21 H21A . . 120.2 ?
C21 C22 C17 . . 121.9(2) ?
C21 C22 H22A . . 119.1 ?
C17 C22 H22A . . 119.1 ?
O2 C23 O1 . . 121.8(2) ?
O2 C23 C12 . . 120.6(2) ?
O1 C23 C12 . . 117.53(18) ?
O2 C23 Cu1 . . 71.76(13) ?
O1 C23 Cu1 . . 50.14(10) ?
C12 C23 Cu1 . . 165.85(15) ?
O3 C24 O4 . . 122.5(2) ?
O3 C24 C18 . . 121.2(2) ?
O4 C24 C18 . . 116.28(18) ?
O3 C24 Cu1 . 3_655 75.13(13) ?
O4 C24 Cu1 . 3_655 48.16(10) ?
C18 C24 Cu1 . 3_655 161.10(15) ?

loop_
_geom_bond_atom_site_label_1
_geom_bond_atom_site_label_2
_geom_bond_site_symmetry_2
_geom_bond_distance
_geom_bond_publ_flag
Cu1 O1 . 1.9640(15) yes
Cu1 O4 3_655 1.9725(16) yes
Cu1 N2 . 1.9814(19) yes
Cu1 N1 . 1.9897(19) yes
Cu1 O2 . 2.434(2) yes
Cu1 C23 . 2.519(2) yes
Cu1 O3 3_655 2.557(2) yes
Cu1 C24 3_655 2.580(2) ?
O1 C23 . 1.273(2) ?
O2 C23 . 1.233(3) ?
O3 C24 . 1.225(3) ?
O3 Cu1 3_655 2.5567(19) ?
O4 C24 . 1.280(3) ?
O4 Cu1 3_655 1.9725(16) ?
N1 C1 . 1.342(3) ?
N1 C9 . 1.350(3) ?
N2 C8 . 1.331(3) ?
N2 C10 . 1.351(3) ?
C1 C2 . 1.377(3) ?
C1 H1A . 0.9300 ?
C2 C3 . 1.372(4) ?
C2 H2A . 0.9300 ?
C3 C4 . 1.385(4) ?
C3 H3A . 0.9300 ?
C4 C9 . 1.377(3) ?
C4 H4A . 0.9300 ?
C5 C6 . 1.365(4) ?
C5 C10 . 1.383(3) ?
C5 H5A . 0.9300 ?
C6 C7 . 1.378(5) ?
C6 H6A . 0.9300 ?
C7 C8 . 1.370(4) ?
C7 H7A . 0.9300 ?
C8 H8A . 0.9300 ?
C9 C10 . 1.479(3) ?
C11 C16 . 1.394(3) ?
C11 C12 . 1.399(3) ?
C11 C17 . 1.505(3) ?
C12 C13 . 1.399(3) ?
C12 C23 . 1.503(3) ?
C13 C14 . 1.381(3) ?
C13 H13A . 0.9300 ?
C14 C15 . 1.383(4) ?
C14 H14A . 0.9300 ?
C15 C16 . 1.380(3) ?
C15 H15A . 0.9300 ?
C16 H16A . 0.9300 ?
C17 C18 . 1.390(3) ?
C17 C22 . 1.399(3) ?
C18 C19 . 1.405(3) ?
C18 C24 . 1.509(3) ?
C19 C20 . 1.379(3) ?
C19 H19A . 0.9300 ?
C20 C21 . 1.387(3) ?
C20 H20A . 0.9300 ?
C21 C22 . 1.384(3) ?
C21 H21A . 0.9300 ?
C22 H22A . 0.9300 ?
C24 Cu1 3_655 2.580(2) ?

loop_
_geom_hbond_atom_site_label_D
_geom_hbond_atom_site_label_H
_geom_hbond_atom_site_label_A
_geom_hbond_site_symmetry_A
_geom_hbond_distance_DH
_geom_hbond_distance_HA
_geom_hbond_distance_DA
_geom_hbond_angle_DHA
C1 H1A O1 . 0.93 2.58 3.081(3) 114.4
C4 H4A O4 2_644 0.93 2.59 3.378(3) 142.8
C5 H5A O4 2_644 0.93 2.51 3.304(4) 143.5
C6 H6A O3 4 0.93 2.25 3.162(3) 166.0
C16 H16A O2 2_755 0.93 2.48 3.192(3) 133.4
C19 H19A O4 . 0.93 2.45 2.761(3) 99.7
